data_1543339
loop_
_publ_author_name
'Zhou, Yong'
'Zhu, Fu-Lin'
'Liu, Zhen-Ting'
'Zhou, Xiao-Mao'
'Hu, Xiang-Ping'

_publ_section_title
;
 Chiral Ferrocenyl P,N-Ligands for Palladium-Catalyzed Asymmetric Formal
 [3 + 2] Cycloaddition of Propargylic Esters with \b-Ketoesters: Access to
 Functionalized Chiral 2,3-Dihydrofurans.
;
_journal_issue 11
_journal_name_full 'Organic letters'
_journal_page_first 2734
_journal_page_last 2737
_journal_paper_doi 10.1021/acs.orglett.6b01192
_journal_volume 18
_journal_year 2016
_chemical_absolute_configuration ad
_chemical_formula_moiety 'C33 H32 Fe N3 P, C2 H6 O'
_chemical_formula_sum 'C35 H38 Fe N3 O P'
_chemical_formula_weight 603.50
_chemical_name_systematic
;
 ?
;
_space_group_crystal_system orthorhombic
_space_group_IT_number 19
_space_group_name_Hall 'P 2ac 2ab'
_space_group_name_H-M_alt 'P 21 21 21'
_symmetry_space_group_name_Hall 'P 2ac 2ab'
_symmetry_space_group_name_H-M 'P 21 21 21'
_atom_sites_solution_hydrogens geom
_audit_creation_date 2015-01-04
_audit_creation_method
;
Olex2 1.2
(compiled 2014.03.20 svn.r2914 for OlexSys, GUI svn.r4816)
;
_cell_angle_alpha 90
_cell_angle_beta 90
_cell_angle_gamma 90
_cell_formula_units_Z 4
_cell_length_a 10.678(2)
_cell_length_b 10.701(2)
_cell_length_c 27.346(6)
_cell_measurement_reflns_used 9816
_cell_measurement_temperature 173.1500
_cell_measurement_theta_max 27.4816
_cell_measurement_theta_min 0.7446
_cell_volume 3124.7(11)
_computing_cell_refinement 'CrystalClear (Rigaku Inc., 2007)'
_computing_data_collection 'CrystalClear (Rigaku Inc., 2007)'
_computing_data_reduction 'CrystalClear (Rigaku Inc., 2007)'
_computing_molecular_graphics 'Olex2 (Dolomanov et al., 2013)'
_computing_publication_material 'Olex2 (Dolomanov et al., 2013)'
_computing_structure_refinement 'ShelXL (Sheldrick, 2013)'
_computing_structure_solution
;
 'XS (Sheldrick, 2013)'
;
_diffrn_ambient_temperature 173.1500
_diffrn_detector_area_resol_mean 28.5714
_diffrn_measured_fraction_theta_full 0.995
_diffrn_measured_fraction_theta_max 0.995
_diffrn_measurement_device
;
Saturn724+ (2x2 bin mode)
;
_diffrn_measurement_device_details
;
AFC10: Fixed Chi 2 circle
;
_diffrn_measurement_device_type 'Saturn724+ CCD'
_diffrn_measurement_method dtprofit.ref
_diffrn_orient_matrix_type d*Trek
_diffrn_orient_matrix_UB_11 0.0078
_diffrn_orient_matrix_UB_12 -0.0923
_diffrn_orient_matrix_UB_13 -0.0136
_diffrn_orient_matrix_UB_21 -0.0156
_diffrn_orient_matrix_UB_22 -0.0147
_diffrn_orient_matrix_UB_23 0.0910
_diffrn_orient_matrix_UB_31 -0.0359
_diffrn_orient_matrix_UB_32 -0.0020
_diffrn_orient_matrix_UB_33 -0.0065
_diffrn_radiation_detector CCD
_diffrn_radiation_monochromator 'Graphite Monochromator'
_diffrn_radiation_type MoK\a
_diffrn_radiation_wavelength 0.71073
_diffrn_reflns_av_R_equivalents 0.0453
_diffrn_reflns_av_unetI/netI 0.0451
_diffrn_reflns_Laue_measured_fraction_full 0.995
_diffrn_reflns_Laue_measured_fraction_max 0.995
_diffrn_reflns_limit_h_max 13
_diffrn_reflns_limit_h_min -13
_diffrn_reflns_limit_k_max 13
_diffrn_reflns_limit_k_min -13
_diffrn_reflns_limit_l_max 35
_diffrn_reflns_limit_l_min -35
_diffrn_reflns_number 21674
_diffrn_reflns_point_group_measured_fraction_full 0.956
_diffrn_reflns_point_group_measured_fraction_max 0.940
_diffrn_reflns_theta_full 26.000
_diffrn_reflns_theta_max 27.478
_diffrn_reflns_theta_min 1.489
_diffrn_source 'Sealed Tube'
_diffrn_source_current 30.0000
_diffrn_source_power 1.5000
_diffrn_source_voltage 50.0000
_exptl_absorpt_coefficient_mu 0.565
_exptl_absorpt_correction_T_max 1.0000
_exptl_absorpt_correction_T_min 0.8537
_exptl_absorpt_correction_type multi-scan
_exptl_crystal_colour Colorless
_exptl_crystal_density_diffrn 1.283
_exptl_crystal_description block
_exptl_crystal_F_000 1272
_exptl_crystal_size_max 0.521
_exptl_crystal_size_mid 0.315
_exptl_crystal_size_min 0.115
_refine_diff_density_max 0.421
_refine_diff_density_min -0.311
_refine_diff_density_rms 0.046
_refine_ls_abs_structure_details
;
 Flack x determined using 2284 quotients [(I+)-(I-)]/[(I+)+(I-)]
 (Parsons and Flack (2004), Acta Cryst. A60, s61).
;
_refine_ls_abs_structure_Flack 0.044(10)
_refine_ls_extinction_method none
_refine_ls_goodness_of_fit_ref 1.095
_refine_ls_hydrogen_treatment constr
_refine_ls_matrix_type full
_refine_ls_number_parameters 375
_refine_ls_number_reflns 6729
_refine_ls_number_restraints 0
_refine_ls_restrained_S_all 1.095
_refine_ls_R_factor_all 0.0524
_refine_ls_R_factor_gt 0.0483
_refine_ls_shift/su_max 0.000
_refine_ls_shift/su_mean 0.000
_refine_ls_structure_factor_coef Fsqd
_refine_ls_weighting_details 'w=1/[\s^2^(Fo^2^)+(0.0285P)^2^+1.6182P] where P=(Fo^2^+2Fc^2^)/3'
_refine_ls_weighting_scheme calc
_refine_ls_wR_factor_gt 0.0965
_refine_ls_wR_factor_ref 0.0985
_reflns_Friedel_coverage 0.680
_reflns_Friedel_fraction_full 0.904
_reflns_Friedel_fraction_max 0.869
_reflns_number_gt 6345
_reflns_number_total 6729
_reflns_threshold_expression 'I > 2\s(I)'
_cod_data_source_file ol6b01192_si_002.cif
_cod_data_source_block sa3830
_cod_depositor_comments 'Adding full bibliography for 1543338--1543339.cif.'
_cod_original_cell_volume 3124.8(11)
_cod_database_code 1543339
_shelxl_version_number 2013-4
_shelx_space_group_comment
;
The symmetry employed for this shelxl refinement is uniquely defined
by the following loop, which should always be used as a source of
symmetry information in preference to the above space-group names.
They are only intended as comments.
;
_diffrn_number_total 7504
_olex2_refinement_description
;
1. Fixed Uiso
 At 1.2 times of:
  All C(H) groups, All C(H,H) groups
 At 1.5 times of:
  All C(H,H,H) groups, All O(H) groups
2.a Ternary CH refined with riding coordinates:
 C23(H23)
2.b Secondary CH2 refined with riding coordinates:
 C35(H35A,H35B)
2.c Aromatic/amide H refined with riding coordinates:
 C1(H1), C2(H2), C3(H3), C6(H6), C7(H7), C8(H8), C9(H9), C10(H10), C12(H12),
 C13(H13), C14(H14), C15(H15), C16(H16), C18(H18), C19(H19), C20(H20), C21(H21),
  C22(H22), C29(H29), C30(H30), C31(H31), C32(H32)
2.d Idealised Me refined as rotating group:
 C24(H24A,H24B,H24C), C25(H25A,H25B,H25C), C33(H33A,H33B,H33C), C34(H34A,H34B,
 H34C)
2.e Idealised tetrahedral OH refined as rotating group:
 O1(H1A)
;

loop_
_space_group_symop_operation_xyz
'x, y, z'
'-x+1/2, -y, z+1/2'
'-x, y+1/2, -z+1/2'
'x+1/2, -y+1/2, -z'

loop_
_atom_site_label
_atom_site_type_symbol
_atom_site_fract_x
_atom_site_fract_y
_atom_site_fract_z
_atom_site_U_iso_or_equiv
_atom_site_adp_type
_atom_site_occupancy
_atom_site_site_symmetry_order
_atom_site_calc_flag
_atom_site_refinement_flags_posn
Fe1 Fe -0.14726(5) -0.45561(5) -0.12163(2) 0.03424(14) Uani 1 1 d .
P1 P 0.04684(9) -0.26641(9) -0.18923(4) 0.0304(2) Uani 1 1 d .
N1 N 0.1992(3) -0.2668(3) -0.07968(13) 0.0386(8) Uani 1 1 d .
N2 N 0.1606(4) -0.0581(3) -0.05303(12) 0.0468(9) Uani 1 1 d .
N3 N 0.3498(4) -0.1002(3) -0.08615(14) 0.0469(9) Uani 1 1 d .
C1 C 0.0009(4) -0.5327(4) -0.08490(16) 0.0417(10) Uani 1 1 d .
H1 H 0.0017 -0.5610 -0.0527 0.050 Uiso 1 1 calc R
C2 C -0.0281(4) -0.6055(4) -0.12628(17) 0.0443(10) Uani 1 1 d .
H2 H -0.0505 -0.6894 -0.1261 0.053 Uiso 1 1 calc R
C3 C -0.0172(3) -0.5285(4) -0.16823(15) 0.0349(9) Uani 1 1 d .
H3 H -0.0308 -0.5536 -0.2004 0.042 Uiso 1 1 calc R
C4 C 0.0183(3) -0.4061(4) -0.15285(14) 0.0300(8) Uani 1 1 d .
C5 C 0.0289(4) -0.4085(4) -0.10042(14) 0.0335(8) Uani 1 1 d .
C6 C -0.2706(5) -0.3396(6) -0.08697(18) 0.0591(14) Uani 1 1 d .
H6 H -0.2503 -0.2785 -0.0641 0.071 Uiso 1 1 calc R
C7 C -0.3000(4) -0.4639(6) -0.07674(18) 0.0612(14) Uani 1 1 d .
H7 H -0.3027 -0.5004 -0.0459 0.073 Uiso 1 1 calc R
C8 C -0.3251(4) -0.5246(5) -0.1218(2) 0.0620(13) Uani 1 1 d .
H8 H -0.3474 -0.6081 -0.1257 0.074 Uiso 1 1 calc R
C9 C -0.3105(4) -0.4370(6) -0.15935(17) 0.0555(14) Uani 1 1 d .
H9 H -0.3212 -0.4520 -0.1926 0.067 Uiso 1 1 calc R
C10 C -0.2770(4) -0.3226(5) -0.13802(18) 0.0549(13) Uani 1 1 d .
H10 H -0.2617 -0.2484 -0.1547 0.066 Uiso 1 1 calc R
C11 C -0.0517(3) -0.2946(3) -0.24320(13) 0.0283(7) Uani 1 1 d .
C12 C -0.1563(3) -0.2187(4) -0.24956(13) 0.0321(8) Uani 1 1 d .
H12 H -0.1721 -0.1547 -0.2274 0.038 Uiso 1 1 calc R
C13 C -0.2376(4) -0.2376(4) -0.28865(15) 0.0385(9) Uani 1 1 d .
H13 H -0.3080 -0.1871 -0.2920 0.046 Uiso 1 1 calc R
C14 C -0.2149(4) -0.3295(4) -0.32208(15) 0.0426(10) Uani 1 1 d .
H14 H -0.2695 -0.3415 -0.3482 0.051 Uiso 1 1 calc R
C15 C -0.1103(4) -0.4047(4) -0.31695(15) 0.0427(10) Uani 1 1 d .
H15 H -0.0946 -0.4674 -0.3397 0.051 Uiso 1 1 calc R
C16 C -0.0289(4) -0.3869(4) -0.27808(14) 0.0355(9) Uani 1 1 d .
H16 H 0.0418 -0.4372 -0.2752 0.043 Uiso 1 1 calc R
C17 C 0.2025(3) -0.3008(4) -0.21487(15) 0.0361(9) Uani 1 1 d .
C18 C 0.2713(4) -0.4057(4) -0.2025(2) 0.0521(12) Uani 1 1 d .
H18 H 0.2376 -0.4642 -0.1811 0.063 Uiso 1 1 calc R
C19 C 0.3907(4) -0.4246(5) -0.2218(3) 0.078(2) Uani 1 1 d .
H19 H 0.4364 -0.4950 -0.2129 0.094 Uiso 1 1 calc R
C20 C 0.4409(4) -0.3403(6) -0.2537(2) 0.0764(18) Uani 1 1 d .
H20 H 0.5199 -0.3539 -0.2670 0.092 Uiso 1 1 calc R
C21 C 0.3741(4) -0.2356(7) -0.2661(2) 0.084(2) Uani 1 1 d .
H21 H 0.4076 -0.1785 -0.2881 0.101 Uiso 1 1 calc R
C22 C 0.2570(4) -0.2144(5) -0.2459(2) 0.0655(16) Uani 1 1 d .
H22 H 0.2144 -0.1411 -0.2534 0.079 Uiso 1 1 calc R
C23 C 0.0668(4) -0.2971(4) -0.06969(14) 0.0385(9) Uani 1 1 d .
H23 H 0.0164 -0.2257 -0.0805 0.046 Uiso 1 1 calc R
C24 C 0.0395(6) -0.3173(5) -0.01531(16) 0.0586(14) Uani 1 1 d .
H24A H 0.0894 -0.3855 -0.0033 0.088 Uiso 1 1 calc GR
H24B H -0.0476 -0.3365 -0.0110 0.088 Uiso 1 1 calc GR
H24C H 0.0598 -0.2428 0.0025 0.088 Uiso 1 1 calc GR
C25 C 0.2898(5) -0.3665(4) -0.0680(2) 0.0601(14) Uani 1 1 d .
H25A H 0.2872 -0.3839 -0.0336 0.090 Uiso 1 1 calc GR
H25B H 0.3725 -0.3399 -0.0769 0.090 Uiso 1 1 calc GR
H25C H 0.2686 -0.4407 -0.0859 0.090 Uiso 1 1 calc GR
C26 C 0.2329(4) -0.1451(4) -0.07235(15) 0.0405(10) Uani 1 1 d .
C27 C 0.3500(5) 0.0257(4) -0.07262(16) 0.0509(11) Uani 1 1 d .
C28 C 0.2318(5) 0.0508(4) -0.05350(14) 0.0497(11) Uani 1 1 d .
C29 C 0.2016(6) 0.1707(5) -0.03714(18) 0.0641(16) Uani 1 1 d .
H29 H 0.1230 0.1894 -0.0244 0.077 Uiso 1 1 calc R
C30 C 0.2958(8) 0.2617(5) -0.0409(2) 0.077(2) Uani 1 1 d .
H30 H 0.2791 0.3424 -0.0302 0.092 Uiso 1 1 calc R
C31 C 0.4121(7) 0.2353(5) -0.0601(2) 0.0728(18) Uani 1 1 d .
H31 H 0.4714 0.2987 -0.0622 0.087 Uiso 1 1 calc R
C32 C 0.4430(6) 0.1159(5) -0.0763(2) 0.0699(17) Uani 1 1 d .
H32 H 0.5217 0.0975 -0.0890 0.084 Uiso 1 1 calc R
C33 C 0.4380(4) -0.1556(5) -0.1199(2) 0.0657(14) Uani 1 1 d .
H33A H 0.5023 -0.1982 -0.1018 0.099 Uiso 1 1 calc GR
H33B H 0.4751 -0.0914 -0.1396 0.099 Uiso 1 1 calc GR
H33C H 0.3951 -0.2142 -0.1405 0.099 Uiso 1 1 calc GR
O1 O -0.1025(4) -0.0169(4) -0.03701(16) 0.0870(14) Uani 1 1 d .
H1A H -0.0284 -0.0357 -0.0396 0.131 Uiso 1 1 calc GR
C34 C -0.1962(7) 0.0166(8) -0.1153(3) 0.115(3) Uani 1 1 d .
H34A H -0.2252 0.0808 -0.1370 0.173 Uiso 1 1 calc GR
H34B H -0.2662 -0.0318 -0.1041 0.173 Uiso 1 1 calc GR
H34C H -0.1385 -0.0368 -0.1323 0.173 Uiso 1 1 calc GR
C35 C -0.1353(9) 0.0719(6) -0.0748(3) 0.104(3) Uani 1 1 d .
H35A H -0.1897 0.1352 -0.0609 0.125 Uiso 1 1 calc R
H35B H -0.0597 0.1130 -0.0861 0.125 Uiso 1 1 calc R

loop_
_atom_site_aniso_label
_atom_site_aniso_U_11
_atom_site_aniso_U_22
_atom_site_aniso_U_33
_atom_site_aniso_U_23
_atom_site_aniso_U_13
_atom_site_aniso_U_12
Fe1 0.0348(3) 0.0395(3) 0.0285(3) 0.0010(3) 0.0027(2) -0.0041(3)
P1 0.0318(4) 0.0283(5) 0.0311(5) 0.0003(4) -0.0044(4) -0.0022(4)
N1 0.0411(17) 0.0321(18) 0.043(2) 0.0025(16) -0.0160(15) -0.0023(15)
N2 0.074(2) 0.0364(19) 0.0303(17) -0.0013(16) 0.0005(17) -0.013(2)
N3 0.0436(19) 0.042(2) 0.055(2) 0.0036(18) -0.0223(19) -0.0050(18)
C1 0.055(2) 0.033(2) 0.038(2) 0.007(2) -0.0077(18) -0.002(2)
C2 0.052(2) 0.0274(19) 0.054(3) 0.000(2) -0.002(2) -0.0032(17)
C3 0.0344(18) 0.033(2) 0.037(2) -0.0045(18) 0.0026(15) -0.0033(17)
C4 0.0316(18) 0.0284(19) 0.0299(19) 0.0010(16) -0.0016(14) 0.0005(15)
C5 0.039(2) 0.030(2) 0.0322(19) 0.0025(17) -0.0074(16) -0.0042(16)
C6 0.049(3) 0.082(4) 0.047(3) -0.013(3) 0.014(2) 0.008(3)
C7 0.049(2) 0.093(4) 0.041(2) 0.014(3) 0.013(2) -0.007(3)
C8 0.042(2) 0.082(4) 0.062(3) 0.006(3) 0.003(2) -0.021(2)
C9 0.032(2) 0.094(4) 0.041(2) 0.006(3) 0.0014(17) 0.001(2)
C10 0.038(2) 0.068(3) 0.058(3) 0.014(3) 0.016(2) 0.016(2)
C11 0.0262(15) 0.0298(19) 0.0290(18) 0.0026(15) 0.0026(14) -0.0006(14)
C12 0.0299(17) 0.0333(19) 0.0330(18) 0.0031(16) 0.0014(16) -0.0004(16)
C13 0.0284(18) 0.042(2) 0.045(2) 0.007(2) -0.0055(16) 0.0005(17)
C14 0.038(2) 0.054(3) 0.035(2) 0.006(2) -0.0123(17) -0.0098(19)
C15 0.051(2) 0.048(3) 0.029(2) -0.005(2) -0.0019(17) -0.0004(19)
C16 0.034(2) 0.039(2) 0.033(2) -0.0020(18) 0.0013(15) 0.0017(17)
C17 0.0255(17) 0.042(2) 0.041(2) 0.0095(19) -0.0078(16) -0.0040(16)
C18 0.030(2) 0.042(2) 0.084(4) 0.011(3) 0.005(2) -0.0035(18)
C19 0.030(2) 0.050(3) 0.155(6) 0.021(4) 0.017(3) 0.003(2)
C20 0.026(2) 0.087(4) 0.115(5) 0.018(4) 0.014(3) -0.004(3)
C21 0.033(3) 0.115(5) 0.104(5) 0.059(4) 0.009(3) -0.009(3)
C22 0.034(2) 0.079(4) 0.084(4) 0.044(3) -0.002(2) -0.001(2)
C23 0.051(2) 0.035(2) 0.029(2) 0.0020(18) -0.0069(18) -0.0034(18)
C24 0.091(4) 0.052(3) 0.032(2) 0.002(2) -0.004(2) -0.020(3)
C25 0.059(3) 0.037(2) 0.084(4) 0.012(3) -0.034(3) 0.000(2)
C26 0.056(2) 0.036(2) 0.030(2) 0.0064(19) -0.0174(19) -0.0096(19)
C27 0.068(3) 0.038(2) 0.046(2) 0.009(2) -0.032(2) -0.009(2)
C28 0.087(3) 0.038(2) 0.0241(19) 0.002(2) -0.006(2) -0.017(3)
C29 0.110(5) 0.042(3) 0.040(3) -0.001(2) 0.007(3) -0.009(3)
C30 0.143(6) 0.040(3) 0.048(3) 0.000(3) -0.011(4) -0.026(4)
C31 0.104(5) 0.050(3) 0.065(4) 0.008(3) -0.035(3) -0.034(3)
C32 0.070(3) 0.061(3) 0.079(4) 0.011(3) -0.040(3) -0.019(3)
C33 0.042(2) 0.059(3) 0.097(4) -0.002(3) -0.016(3) -0.004(2)
O1 0.109(4) 0.077(3) 0.075(3) 0.028(2) 0.042(2) 0.024(3)
C34 0.102(6) 0.118(6) 0.127(7) -0.003(6) 0.009(5) -0.016(5)
C35 0.171(8) 0.066(4) 0.075(4) 0.016(4) 0.024(5) 0.008(5)

loop_
_atom_type_symbol
_atom_type_description
_atom_type_scat_dispersion_real
_atom_type_scat_dispersion_imag
_atom_type_scat_source
C C 0.0033 0.0016 'International Tables Vol C Tables 4.2.6.8 and 6.1.1.4'
H H 0.0000 0.0000 'International Tables Vol C Tables 4.2.6.8 and 6.1.1.4'
Fe Fe 0.3463 0.8444 'International Tables Vol C Tables 4.2.6.8 and 6.1.1.4'
N N 0.0061 0.0033 'International Tables Vol C Tables 4.2.6.8 and 6.1.1.4'
O O 0.0106 0.0060 'International Tables Vol C Tables 4.2.6.8 and 6.1.1.4'
P P 0.1023 0.0942 'International Tables Vol C Tables 4.2.6.8 and 6.1.1.4'

loop_
_geom_angle_atom_site_label_1
_geom_angle_atom_site_label_2
_geom_angle_atom_site_label_3
_geom_angle
C1 Fe1 C2 40.18(17)
C3 Fe1 C1 68.05(17)
C3 Fe1 C2 40.53(17)
C3 Fe1 C6 164.0(2)
C3 Fe1 C7 154.4(2)
C4 Fe1 C1 68.86(16)
C4 Fe1 C2 68.80(16)
C4 Fe1 C3 41.01(15)
C4 Fe1 C6 126.6(2)
C4 Fe1 C7 163.2(2)
C4 Fe1 C8 154.66(18)
C4 Fe1 C9 120.42(16)
C4 Fe1 C10 108.48(18)
C5 Fe1 C1 40.97(16)
C5 Fe1 C2 68.75(16)
C5 Fe1 C3 69.09(16)
C5 Fe1 C4 41.45(14)
C5 Fe1 C6 108.3(2)
C5 Fe1 C7 125.32(19)
C5 Fe1 C8 162.42(18)
C5 Fe1 C9 155.96(19)
C5 Fe1 C10 121.3(2)
C6 Fe1 C1 121.0(2)
C6 Fe1 C2 154.7(2)
C6 Fe1 C7 39.9(2)
C7 Fe1 C1 107.73(19)
C7 Fe1 C2 119.9(2)
C8 Fe1 C1 125.1(2)
C8 Fe1 C2 107.1(2)
C8 Fe1 C3 119.6(2)
C8 Fe1 C6 67.7(2)
C8 Fe1 C7 40.7(2)
C9 Fe1 C1 161.8(2)
C9 Fe1 C2 125.2(2)
C9 Fe1 C3 107.70(18)
C9 Fe1 C6 67.9(2)
C9 Fe1 C7 67.97(19)
C9 Fe1 C8 40.2(2)
C9 Fe1 C10 40.3(2)
C10 Fe1 C1 156.3(2)
C10 Fe1 C2 162.7(2)
C10 Fe1 C3 126.38(18)
C10 Fe1 C6 40.4(2)
C10 Fe1 C7 67.6(2)
C10 Fe1 C8 67.6(2)
C4 P1 C11 101.99(17)
C4 P1 C17 101.25(18)
C11 P1 C17 100.26(17)
C25 N1 C23 115.4(3)
C26 N1 C23 115.8(4)
C26 N1 C25 119.0(3)
C26 N2 C28 105.5(4)
C26 N3 C27 105.3(4)
C26 N3 C33 128.0(4)
C27 N3 C33 124.3(4)
C2 C1 Fe1 70.0(2)
C2 C1 C5 108.8(4)
C5 C1 Fe1 68.9(2)
C1 C2 Fe1 69.8(2)
C1 C2 C3 108.1(3)
C3 C2 Fe1 69.3(2)
C2 C3 Fe1 70.2(2)
C2 C3 C4 108.5(4)
C4 C3 Fe1 69.2(2)
P1 C4 Fe1 126.1(2)
C3 C4 Fe1 69.8(2)
C3 C4 P1 129.6(3)
C3 C4 C5 107.4(4)
C5 C4 Fe1 69.2(2)
C5 C4 P1 123.1(3)
C1 C5 Fe1 70.1(2)
C1 C5 C4 107.2(4)
C1 C5 C23 128.6(4)
C4 C5 Fe1 69.3(2)
C4 C5 C23 124.1(4)
C23 C5 Fe1 127.0(3)
C7 C6 Fe1 70.0(3)
C7 C6 C10 108.1(5)
C10 C6 Fe1 69.5(3)
C6 C7 Fe1 70.0(3)
C6 C7 C8 107.8(5)
C8 C7 Fe1 69.4(2)
C7 C8 Fe1 69.9(3)
C9 C8 Fe1 69.8(2)
C9 C8 C7 108.0(5)
C8 C9 Fe1 70.0(3)
C8 C9 C10 107.9(5)
C10 C9 Fe1 69.9(3)
C6 C10 Fe1 70.1(3)
C9 C10 Fe1 69.8(3)
C9 C10 C6 108.2(5)
C12 C11 P1 117.6(3)
C12 C11 C16 117.9(3)
C16 C11 P1 124.4(3)
C13 C12 C11 120.8(4)
C14 C13 C12 120.6(4)
C13 C14 C15 119.6(4)
C14 C15 C16 120.3(4)
C15 C16 C11 120.8(4)
C18 C17 P1 123.3(3)
C18 C17 C22 117.9(4)
C22 C17 P1 118.7(3)
C17 C18 C19 120.7(5)
C20 C19 C18 120.3(5)
C19 C20 C21 119.6(5)
C20 C21 C22 120.4(5)
C17 C22 C21 121.0(5)
N1 C23 C5 109.1(3)
N1 C23 C24 113.2(4)
C5 C23 C24 112.1(3)
N1 C26 N3 121.8(4)
N2 C26 N1 125.2(4)
N2 C26 N3 112.9(4)
C28 C27 N3 106.4(4)
C32 C27 N3 130.7(6)
C32 C27 C28 122.8(5)
N2 C28 C27 109.7(4)
N2 C28 C29 129.8(5)
C27 C28 C29 120.4(5)
C28 C29 C30 116.6(6)
C31 C30 C29 122.2(6)
C30 C31 C32 121.5(6)
C27 C32 C31 116.4(6)
C34 C35 O1 113.3(6)

loop_
_geom_bond_atom_site_label_1
_geom_bond_atom_site_label_2
_geom_bond_distance
Fe1 C1 2.048(4)
Fe1 C2 2.051(4)
Fe1 C3 2.040(4)
Fe1 C4 2.033(4)
Fe1 C5 2.032(4)
Fe1 C6 2.043(5)
Fe1 C7 2.043(4)
Fe1 C8 2.038(4)
Fe1 C9 2.035(4)
Fe1 C10 2.036(5)
P1 C4 1.821(4)
P1 C11 1.838(4)
P1 C17 1.841(4)
N1 C23 1.476(5)
N1 C25 1.475(5)
N1 C26 1.365(5)
N2 C26 1.321(6)
N2 C28 1.391(6)
N3 C26 1.389(6)
N3 C27 1.397(6)
N3 C33 1.446(7)
C1 C2 1.408(6)
C1 C5 1.428(6)
C2 C3 1.417(6)
C3 C4 1.427(5)
C4 C5 1.439(5)
C5 C23 1.514(6)
C6 C7 1.395(8)
C6 C10 1.409(7)
C7 C8 1.418(7)
C8 C9 1.399(7)
C9 C10 1.403(8)
C11 C12 1.392(5)
C11 C16 1.395(5)
C12 C13 1.392(5)
C13 C14 1.364(6)
C14 C15 1.384(6)
C15 C16 1.387(5)
C17 C18 1.384(6)
C17 C22 1.384(6)
C18 C19 1.395(6)
C19 C20 1.365(8)
C20 C21 1.370(8)
C21 C22 1.386(7)
C23 C24 1.531(6)
C27 C28 1.393(7)
C27 C32 1.388(7)
C28 C29 1.397(7)
C29 C30 1.403(8)
C30 C31 1.377(9)
C31 C32 1.393(8)
O1 C35 1.447(7)
C34 C35 1.414(10)

loop_
_geom_torsion_atom_site_label_1
_geom_torsion_atom_site_label_2
_geom_torsion_atom_site_label_3
_geom_torsion_atom_site_label_4
_geom_torsion
Fe1 C1 C2 C3 58.9(3)
Fe1 C1 C5 C4 -59.6(3)
Fe1 C1 C5 C23 122.0(4)
Fe1 C2 C3 C4 58.8(3)
Fe1 C3 C4 P1 -120.6(3)
Fe1 C3 C4 C5 59.3(3)
Fe1 C4 C5 C1 60.1(3)
Fe1 C4 C5 C23 -121.4(4)
Fe1 C5 C23 N1 -156.4(3)
Fe1 C5 C23 C24 77.4(5)
Fe1 C6 C7 C8 -59.4(3)
Fe1 C6 C10 C9 59.6(3)
Fe1 C7 C8 C9 -59.6(3)
Fe1 C8 C9 C10 -59.8(3)
Fe1 C9 C10 C6 -59.8(3)
P1 C4 C5 Fe1 120.3(3)
P1 C4 C5 C1 -179.5(3)
P1 C4 C5 C23 -1.1(6)
P1 C11 C12 C13 -177.7(3)
P1 C11 C16 C15 177.9(3)
P1 C17 C18 C19 -177.7(4)
P1 C17 C22 C21 179.8(5)
N2 C28 C29 C30 177.7(4)
N3 C27 C28 N2 2.5(5)
N3 C27 C28 C29 -179.1(4)
N3 C27 C32 C31 178.8(4)
C1 C2 C3 Fe1 -59.2(3)
C1 C2 C3 C4 -0.4(4)
C1 C5 C23 N1 110.3(5)
C1 C5 C23 C24 -15.8(6)
C2 C1 C5 Fe1 58.8(3)
C2 C1 C5 C4 -0.8(5)
C2 C1 C5 C23 -179.2(4)
C2 C3 C4 Fe1 -59.4(3)
C2 C3 C4 P1 180.0(3)
C2 C3 C4 C5 -0.1(4)
C3 C4 C5 Fe1 -59.6(3)
C3 C4 C5 C1 0.6(5)
C3 C4 C5 C23 179.0(4)
C4 P1 C11 C12 111.4(3)
C4 P1 C11 C16 -68.5(3)
C4 P1 C17 C18 -4.6(4)
C4 P1 C17 C22 179.2(4)
C4 C5 C23 N1 -67.8(5)
C4 C5 C23 C24 166.1(4)
C5 C1 C2 Fe1 -58.1(3)
C5 C1 C2 C3 0.7(5)
C6 C7 C8 Fe1 59.8(3)
C6 C7 C8 C9 0.2(5)
C7 C6 C10 Fe1 -59.7(4)
C7 C6 C10 C9 0.0(6)
C7 C8 C9 Fe1 59.7(3)
C7 C8 C9 C10 -0.2(5)
C8 C9 C10 Fe1 59.9(3)
C8 C9 C10 C6 0.1(5)
C10 C6 C7 Fe1 59.3(3)
C10 C6 C7 C8 -0.1(6)
C11 P1 C4 Fe1 -65.7(3)
C11 P1 C4 C3 27.0(4)
C11 P1 C4 C5 -152.9(3)
C11 P1 C17 C18 -109.1(4)
C11 P1 C17 C22 74.7(4)
C11 C12 C13 C14 -1.3(6)
C12 C11 C16 C15 -2.0(6)
C12 C13 C14 C15 0.2(6)
C13 C14 C15 C16 0.0(6)
C14 C15 C16 C11 1.0(6)
C16 C11 C12 C13 2.2(5)
C17 P1 C4 Fe1 -168.8(2)
C17 P1 C4 C3 -76.2(4)
C17 P1 C4 C5 104.0(4)
C17 P1 C11 C12 -144.6(3)
C17 P1 C11 C16 35.5(4)
C17 C18 C19 C20 -0.8(9)
C18 C17 C22 C21 3.4(8)
C18 C19 C20 C21 1.2(10)
C19 C20 C21 C22 0.7(11)
C20 C21 C22 C17 -3.1(10)
C22 C17 C18 C19 -1.5(8)
C23 N1 C26 N2 6.8(6)
C23 N1 C26 N3 -171.7(3)
C25 N1 C23 C5 -61.0(5)
C25 N1 C23 C24 64.6(5)
C25 N1 C26 N2 -137.6(5)
C25 N1 C26 N3 44.0(6)
C26 N1 C23 C5 153.4(3)
C26 N1 C23 C24 -81.1(4)
C26 N2 C28 C27 -1.4(5)
C26 N2 C28 C29 -179.6(5)
C26 N3 C27 C28 -2.6(4)
C26 N3 C27 C32 178.1(5)
C27 N3 C26 N1 -179.5(4)
C27 N3 C26 N2 1.9(4)
C27 C28 C29 C30 -0.3(7)
C28 N2 C26 N1 -178.9(4)
C28 N2 C26 N3 -0.3(5)
C28 C27 C32 C31 -0.4(7)
C28 C29 C30 C31 0.5(8)
C29 C30 C31 C32 -0.6(9)
C30 C31 C32 C27 0.6(8)
C32 C27 C28 N2 -178.1(4)
C32 C27 C28 C29 0.3(7)
C33 N3 C26 N1 17.6(6)
C33 N3 C26 N2 -161.0(4)
C33 N3 C27 C28 161.1(4)
C33 N3 C27 C32 -18.2(7)
